data_7051697
loop_
_publ_author_name
'Oms, Olivier'
'Norel, Lucie'
'Chamoreau, Lise-Marie'
'Rousseli\`ere, H\'el\`ene'
'Train, Cyrille'

_publ_section_title
;
 Conformation and crystal packing sensitivity to substitution of
 thioxo- and oxo-tetrazane derivatives
;
_journal_issue 8
_journal_name_full 'New Journal of Chemistry'
_journal_page_first 1663
_journal_paper_doi 10.1039/b902225b
_journal_volume 33
_journal_year 2009
_chemical_formula_moiety 'C10 H16 N6 S1'
_chemical_formula_sum 'C10 H16 N6 S'
_chemical_formula_weight 252.35
_chemical_name_systematic
;
?
;
_space_group_IT_number 2
_symmetry_cell_setting triclinic
_symmetry_Int_Tables_number 2
_symmetry_space_group_name_Hall '-P 1'
_symmetry_space_group_name_H-M 'P -1'
_atom_sites_solution_hydrogens geom
_atom_sites_solution_primary direct
_atom_sites_solution_secondary difmap
_audit_creation_method SHELXL-97
_cell_angle_alpha 104.177(10)
_cell_angle_beta 102.599(11)
_cell_angle_gamma 93.444(13)
_cell_formula_units_Z 2
_cell_length_a 7.6762(13)
_cell_length_b 8.5120(12)
_cell_length_c 10.3122(12)
_cell_measurement_reflns_used 48
_cell_measurement_temperature 200(2)
_cell_measurement_theta_max 23
_cell_measurement_theta_min 5
_cell_volume 632.94(16)
_computing_cell_refinement 'Dirax/lsq (Duisenberg & Schreurs, 1989-2000)'
_computing_data_collection 'Collect (Nonius BV, 1997-2000)'
_computing_data_reduction 'EvalCCD (Duisenberg & Schreurs 1990-2000)'
_computing_molecular_graphics 'DIAMOND (Brandenburg, 1999)'
_computing_publication_material 'SHELXL-97 (Sheldrick, 1997)'
_computing_structure_refinement 'SHELXL-97 (Sheldrick, 1997)'
_computing_structure_solution 'SIR92 (Giacovazzo et al, 1993)'
_diffrn_ambient_temperature 200(2)
_diffrn_detector_area_resol_mean 9
_diffrn_measured_fraction_theta_full 0.981
_diffrn_measured_fraction_theta_max 0.981
_diffrn_measurement_device_type KappaCCD
_diffrn_measurement_method 'CCD rotation images, thick slices'
_diffrn_radiation_monochromator graphite
_diffrn_radiation_source 'fine-focus sealed tube'
_diffrn_radiation_type MoK\a
_diffrn_radiation_wavelength 0.71073
_diffrn_reflns_av_R_equivalents 0.0532
_diffrn_reflns_av_sigmaI/netI 0.0688
_diffrn_reflns_limit_h_max 11
_diffrn_reflns_limit_h_min -11
_diffrn_reflns_limit_k_max 12
_diffrn_reflns_limit_k_min -12
_diffrn_reflns_limit_l_max 15
_diffrn_reflns_limit_l_min -15
_diffrn_reflns_number 17386
_diffrn_reflns_theta_full 32.00
_diffrn_reflns_theta_max 32.00
_diffrn_reflns_theta_min 2.10
_diffrn_standards_decay_% 0
_diffrn_standards_number 0
_exptl_absorpt_coefficient_mu 0.245
_exptl_absorpt_correction_T_max 0.976
_exptl_absorpt_correction_T_min 0.738
_exptl_absorpt_correction_type multi-scan
_exptl_absorpt_process_details
;
R.H. Blessing, Acta Cryst. (1995), A51, 33-38
;
_exptl_crystal_colour colourless
_exptl_crystal_density_diffrn 1.324
_exptl_crystal_density_meas ?
_exptl_crystal_density_method .
_exptl_crystal_description prism
_exptl_crystal_F_000 268
_exptl_crystal_size_max 0.2
_exptl_crystal_size_mid 0.15
_exptl_crystal_size_min 0.1
_refine_diff_density_max 0.359
_refine_diff_density_min -0.262
_refine_diff_density_rms 0.070
_refine_ls_extinction_method none
_refine_ls_goodness_of_fit_ref 1.018
_refine_ls_hydrogen_treatment constr
_refine_ls_matrix_type full
_refine_ls_number_parameters 158
_refine_ls_number_reflns 4321
_refine_ls_number_restraints 0
_refine_ls_restrained_S_all 1.018
_refine_ls_R_factor_all 0.0969
_refine_ls_R_factor_gt 0.0483
_refine_ls_shift/su_max 0.001
_refine_ls_shift/su_mean 0.000
_refine_ls_structure_factor_coef Fsqd
_refine_ls_weighting_details 'calc w=1/[\s^2^(Fo^2^)+(0.0662P)^2^+0.0958P] where P=(Fo^2^+2Fc^2^)/3'
_refine_ls_weighting_scheme calc
_refine_ls_wR_factor_gt 0.1172
_refine_ls_wR_factor_ref 0.1334
_reflns_number_gt 2711
_reflns_number_total 4321
_reflns_threshold_expression >2sigma(I)
_cod_data_source_file b902225b.txt
_cod_data_source_block o70non
_cod_database_code 7051697

loop_
_symmetry_equiv_pos_as_xyz
'x, y, z'
'-x, -y, -z'

loop_
_atom_site_label
_atom_site_type_symbol
_atom_site_fract_x
_atom_site_fract_y
_atom_site_fract_z
_atom_site_U_iso_or_equiv
_atom_site_adp_type
_atom_site_occupancy
_atom_site_symmetry_multiplicity
_atom_site_calc_flag
_atom_site_refinement_flags
_atom_site_disorder_assembly
_atom_site_disorder_group
S1 S 0.62709(6) 0.76095(5) 0.97837(4) 0.02868(13) Uani 1 1 d . . .
N1 N 0.13165(18) 0.50502(16) 0.84360(14) 0.0249(3) Uani 1 1 d . . .
H1 H 0.1400 0.4276 0.8924 0.030 Uiso 1 1 d R . .
N2 N 0.28430(19) 0.62574(16) 0.91403(14) 0.0250(3) Uani 1 1 d . . .
N3 N 0.46894(18) 0.48758(16) 0.78316(14) 0.0250(3) Uani 1 1 d . . .
N4 N 0.32541(18) 0.35925(16) 0.70869(14) 0.0245(3) Uani 1 1 d . . .
H4 H 0.3211 0.2846 0.7599 0.029 Uiso 1 1 d R . .
N5 N 0.01066(18) 0.16907(16) 0.71681(14) 0.0237(3) Uani 1 1 d . . .
N6 N -0.10893(17) 0.27048(16) 0.52069(13) 0.0225(3) Uani 1 1 d . . .
C1 C 0.4502(2) 0.61567(18) 0.88707(16) 0.0214(3) Uani 1 1 d . . .
C2 C 0.1505(2) 0.42418(19) 0.70428(16) 0.0223(3) Uani 1 1 d . . .
H2 H 0.1413 0.5041 0.6547 0.027 Uiso 1 1 d R . .
C3 C 0.0053(2) 0.27831(18) 0.64193(15) 0.0208(3) Uani 1 1 d . . .
C4 C -0.2319(2) 0.13499(19) 0.46839(16) 0.0226(3) Uani 1 1 d . . .
C5 C -0.2357(2) 0.01388(19) 0.53774(17) 0.0246(3) Uani 1 1 d . . .
H5 H -0.3197 -0.0786 0.5010 0.030 Uiso 1 1 calc R . .
C6 C -0.1108(2) 0.03360(19) 0.66381(16) 0.0227(3) Uani 1 1 d . . .
C7 C 0.6271(2) 0.4770(2) 0.7254(2) 0.0350(4) Uani 1 1 d . . .
H7A H 0.6118 0.5297 0.6520 0.052 Uiso 1 1 calc R . .
H7B H 0.6413 0.3644 0.6902 0.052 Uiso 1 1 calc R . .
H7C H 0.7320 0.5299 0.7960 0.052 Uiso 1 1 calc R . .
C8 C 0.2454(3) 0.7633(2) 1.01625(18) 0.0329(4) Uani 1 1 d . . .
H8A H 0.3036 0.7578 1.1071 0.049 Uiso 1 1 calc R . .
H8B H 0.1179 0.7584 1.0071 0.049 Uiso 1 1 calc R . .
H8C H 0.2892 0.8640 1.0015 0.049 Uiso 1 1 calc R . .
C9 C -0.1032(3) -0.0924(2) 0.7449(2) 0.0337(4) Uani 1 1 d . . .
H9A H -0.0037 -0.0593 0.8243 0.050 Uiso 1 1 calc R . .
H9B H -0.0881 -0.1958 0.6880 0.050 Uiso 1 1 calc R . .
H9C H -0.2130 -0.1022 0.7740 0.050 Uiso 1 1 calc R . .
C10 C -0.3612(2) 0.1215(2) 0.33200(18) 0.0353(4) Uani 1 1 d . . .
H10A H -0.4275 0.2141 0.3396 0.053 Uiso 1 1 calc R . .
H10B H -0.4431 0.0233 0.3071 0.053 Uiso 1 1 calc R . .
H10C H -0.2953 0.1186 0.2625 0.053 Uiso 1 1 calc R . .

loop_
_atom_site_aniso_label
_atom_site_aniso_U_11
_atom_site_aniso_U_22
_atom_site_aniso_U_33
_atom_site_aniso_U_23
_atom_site_aniso_U_13
_atom_site_aniso_U_12
S1 0.0288(2) 0.0243(2) 0.0262(2) 0.00389(16) -0.00133(16) -0.00858(16)
N1 0.0232(7) 0.0221(7) 0.0252(7) -0.0006(5) 0.0060(5) -0.0023(5)
N2 0.0243(7) 0.0214(7) 0.0240(7) -0.0026(5) 0.0053(5) -0.0010(5)
N3 0.0200(7) 0.0238(7) 0.0266(7) -0.0009(5) 0.0062(5) -0.0045(5)
N4 0.0215(7) 0.0206(7) 0.0269(7) -0.0009(5) 0.0063(5) -0.0043(5)
N5 0.0226(7) 0.0247(7) 0.0224(7) 0.0049(5) 0.0050(5) -0.0008(5)
N6 0.0208(7) 0.0228(7) 0.0213(7) 0.0036(5) 0.0029(5) -0.0001(5)
C1 0.0239(8) 0.0194(7) 0.0193(7) 0.0062(6) 0.0021(6) -0.0020(6)
C2 0.0214(8) 0.0207(7) 0.0221(8) 0.0031(6) 0.0035(6) -0.0016(6)
C3 0.0197(8) 0.0207(7) 0.0199(7) 0.0015(6) 0.0055(6) -0.0002(6)
C4 0.0193(8) 0.0239(8) 0.0213(8) 0.0012(6) 0.0034(6) 0.0012(6)
C5 0.0221(8) 0.0208(8) 0.0275(8) 0.0001(6) 0.0074(6) -0.0029(6)
C6 0.0213(8) 0.0228(8) 0.0250(8) 0.0045(6) 0.0096(6) 0.0015(6)
C7 0.0249(9) 0.0365(10) 0.0423(11) 0.0032(8) 0.0148(8) -0.0002(7)
C8 0.0394(10) 0.0255(8) 0.0288(9) -0.0033(7) 0.0100(8) 0.0029(7)
C9 0.0349(10) 0.0326(9) 0.0372(10) 0.0161(8) 0.0101(8) -0.0010(8)
C10 0.0299(10) 0.0400(10) 0.0281(9) 0.0073(8) -0.0047(7) -0.0060(8)

loop_
_atom_type_symbol
_atom_type_description
_atom_type_scat_dispersion_real
_atom_type_scat_dispersion_imag
_atom_type_scat_source
C C 0.0033 0.0016 'International Tables Vol C Tables 4.2.6.8 and 6.1.1.4'
H H 0.0000 0.0000 'International Tables Vol C Tables 4.2.6.8 and 6.1.1.4'
N N 0.0061 0.0033 'International Tables Vol C Tables 4.2.6.8 and 6.1.1.4'
S S 0.1246 0.1234 'International Tables Vol C Tables 4.2.6.8 and 6.1.1.4'

loop_
_geom_angle_atom_site_label_1
_geom_angle_atom_site_label_2
_geom_angle_atom_site_label_3
_geom_angle
_geom_angle_site_symmetry_1
_geom_angle_site_symmetry_3
_geom_angle_publ_flag
N2 N1 C2 109.62(11) . . ?
N2 N1 H1 105.0 . . ?
C2 N1 H1 106.9 . . ?
C1 N2 N1 123.47(13) . . ?
C1 N2 C8 122.49(14) . . ?
N1 N2 C8 114.03(13) . . ?
C1 N3 N4 122.82(13) . . ?
C1 N3 C7 123.75(14) . . ?
N4 N3 C7 113.04(13) . . ?
N3 N4 C2 109.64(12) . . ?
N3 N4 H4 108.6 . . ?
C2 N4 H4 102.9 . . ?
C3 N5 C6 116.69(13) . . ?
C3 N6 C4 115.60(13) . . ?
N2 C1 N3 117.73(14) . . ?
N2 C1 S1 120.87(12) . . ?
N3 C1 S1 121.38(12) . . ?
N1 C2 N4 111.57(13) . . ?
N1 C2 C3 108.32(12) . . ?
N4 C2 C3 106.76(12) . . ?
N1 C2 H2 106.5 . . ?
N4 C2 H2 110.0 . . ?
C3 C2 H2 113.8 . . ?
N5 C3 N6 127.56(14) . . ?
N5 C3 C2 114.03(13) . . ?
N6 C3 C2 118.39(13) . . ?
N6 C4 C5 121.09(14) . . ?
N6 C4 C10 117.04(14) . . ?
C5 C4 C10 121.87(14) . . ?
C4 C5 C6 118.95(14) . . ?
C4 C5 H5 120.5 . . ?
C6 C5 H5 120.5 . . ?
N5 C6 C5 120.11(14) . . ?
N5 C6 C9 117.31(14) . . ?
C5 C6 C9 122.58(15) . . ?
N3 C7 H7A 109.5 . . ?
N3 C7 H7B 109.5 . . ?
H7A C7 H7B 109.5 . . ?
N3 C7 H7C 109.5 . . ?
H7A C7 H7C 109.5 . . ?
H7B C7 H7C 109.5 . . ?
N2 C8 H8A 109.5 . . ?
N2 C8 H8B 109.5 . . ?
H8A C8 H8B 109.5 . . ?
N2 C8 H8C 109.5 . . ?
H8A C8 H8C 109.5 . . ?
H8B C8 H8C 109.5 . . ?
C6 C9 H9A 109.5 . . ?
C6 C9 H9B 109.5 . . ?
H9A C9 H9B 109.5 . . ?
C6 C9 H9C 109.5 . . ?
H9A C9 H9C 109.5 . . ?
H9B C9 H9C 109.5 . . ?
C4 C10 H10A 109.5 . . ?
C4 C10 H10B 109.5 . . ?
H10A C10 H10B 109.5 . . ?
C4 C10 H10C 109.5 . . ?
H10A C10 H10C 109.5 . . ?
H10B C10 H10C 109.5 . . ?

loop_
_geom_bond_atom_site_label_1
_geom_bond_atom_site_label_2
_geom_bond_distance
_geom_bond_site_symmetry_2
_geom_bond_publ_flag
S1 C1 1.7118(16) . ?
N1 N2 1.4405(18) . ?
N1 C2 1.475(2) . ?
N1 H1 0.9196 . ?
N2 C1 1.365(2) . ?
N2 C8 1.465(2) . ?
N3 C1 1.368(2) . ?
N3 N4 1.4395(17) . ?
N3 C7 1.463(2) . ?
N4 C2 1.478(2) . ?
N4 H4 0.9242 . ?
N5 C3 1.343(2) . ?
N5 C6 1.356(2) . ?
N6 C3 1.345(2) . ?
N6 C4 1.3619(19) . ?
C2 C3 1.526(2) . ?
C2 H2 0.9435 . ?
C4 C5 1.393(2) . ?
C4 C10 1.508(2) . ?
C5 C6 1.403(2) . ?
C5 H5 0.9300 . ?
C6 C9 1.510(2) . ?
C7 H7A 0.9600 . ?
C7 H7B 0.9600 . ?
C7 H7C 0.9600 . ?
C8 H8A 0.9600 . ?
C8 H8B 0.9600 . ?
C8 H8C 0.9600 . ?
C9 H9A 0.9600 . ?
C9 H9B 0.9600 . ?
C9 H9C 0.9600 . ?
C10 H10A 0.9600 . ?
C10 H10B 0.9600 . ?
C10 H10C 0.9600 . ?

loop_
_cod_related_entry_id
_cod_related_entry_database
_cod_related_entry_code
1 ChemSpider 30652898
